data_4100461
_journal_name_full 'Journal of the American Chemical Society'
_journal_paper_doi 10.1021/ja0455291
_journal_year 2005
_chemical_formula_moiety 'C38 H34 N4 O5, 2(C Cl4)'
_chemical_formula_sum 'C40 H34 Cl8 N4 O5'
_chemical_formula_weight 934.36
_space_group_IT_number 14
_symmetry_cell_setting monoclinic
_symmetry_space_group_name_Hall '-P 2ybc'
_symmetry_space_group_name_H-M 'P 1 21/c 1'
_cell_angle_alpha 90
_cell_angle_beta 92.07(4)
_cell_angle_gamma 90
_cell_formula_units_Z 4
_cell_length_a 14.883(6)
_cell_length_b 13.509(4)
_cell_length_c 20.809(9)
_cell_measurement_temperature 93.2
_cell_volume 4180(2)
_exptl_crystal_density_diffrn 1.484
_cod_original_sg_symbol_H-M 'P 21/c'
_cod_database_code 4100461

loop_
_symmetry_equiv_pos_as_xyz
x,y,z
-x,1/2+y,1/2-z
-x,-y,-z
x,1/2-y,1/2+z

loop_
_atom_site_label
_atom_site_type_symbol
_atom_site_fract_x
_atom_site_fract_y
_atom_site_fract_z
_atom_site_U_iso_or_equiv
_atom_site_adp_type
_atom_site_occupancy
_atom_site_calc_flag
_atom_site_refinement_flags
_atom_site_disorder_assembly
_atom_site_disorder_group
Cl1 Cl 0.50034(4) 0.05433(4) 0.10642(3) 0.0343(1) Uani 1.00 d . . .
Cl2 Cl 0.64488(4) 0.08002(4) 0.02193(3) 0.0375(2) Uani 1.00 d . . .
Cl3 Cl 0.48669(4) 0.19650(5) 0.00421(3) 0.0419(2) Uani 1.00 d . . .
Cl4 Cl 0.60636(4) 0.23079(4) 0.11318(2) 0.0293(1) Uani 1.00 d . . .
Cl5 Cl 0.01947(4) 0.13362(4) 0.12278(3) 0.0294(1) Uani 1.00 d . . .
Cl6 Cl 0.02870(4) 0.34217(4) 0.09885(3) 0.0327(1) Uani 1.00 d . . .
Cl7 Cl -0.06343(3) 0.21540(4) 0.00834(2) 0.0257(1) Uani 1.00 d . . .
Cl8 Cl -0.13807(3) 0.25432(4) 0.13120(2) 0.0248(1) Uani 1.00 d . . .
O1 O 0.42499(9) 0.47974(9) 0.23674(6) 0.0214(4) Uani 1.00 d . . .
O2 O -0.07611(8) 0.30117(9) 0.37424(6) 0.0192(3) Uani 1.00 d . . .
O3 O 0.28134(9) -0.16925(10) 0.29031(6) 0.0253(4) Uani 1.00 d . . .
O4 O 0.22801(9) 0.25709(10) -0.01084(6) 0.0244(4) Uani 1.00 d . . .
O5 O 0.26070(9) 0.33518(9) 0.08311(6) 0.0187(3) Uani 1.00 d . . .
N1 N 0.4483(1) 0.0492(1) 0.35601(7) 0.0206(4) Uani 1.00 d . . .
N2 N 0.2904(1) 0.4810(1) 0.28165(7) 0.0175(4) Uani 1.00 d . . .
N3 N -0.01831(10) 0.1567(1) 0.34148(7) 0.0168(4) Uani 1.00 d . . .
N4 N 0.2730(1) -0.0991(1) 0.19187(7) 0.0171(4) Uani 1.00 d . . .
C1 C 0.4305(1) 0.1444(1) 0.33809(8) 0.0157(4) Uani 1.00 d . . .
C2 C 0.4639(1) 0.1806(1) 0.28028(8) 0.0172(5) Uani 1.00 d . . .
C3 C 0.4432(1) 0.2743(1) 0.25994(8) 0.0170(5) Uani 1.00 d . . .
C4 C 0.3885(1) 0.3366(1) 0.29451(8) 0.0156(4) Uani 1.00 d . . .
C5 C 0.3581(1) 0.3018(1) 0.35262(8) 0.0173(5) Uani 1.00 d . . .
C6 C 0.3792(1) 0.2075(1) 0.37471(8) 0.0169(5) Uani 1.00 d . . .
C7 C 0.4333(1) 0.0124(1) 0.41963(9) 0.0216(5) Uani 1.00 d . . .
C8 C 0.3693(1) 0.4358(1) 0.26844(8) 0.0166(5) Uani 1.00 d . . .
C9 C 0.2788(1) 0.5839(1) 0.26091(10) 0.0238(5) Uani 1.00 d . . .
C10 C 0.2118(1) 0.4266(1) 0.29610(8) 0.0163(5) Uani 1.00 d . . .
C11 C 0.1663(1) 0.4477(1) 0.35136(9) 0.0187(5) Uani 1.00 d . . .
C12 C 0.0937(1) 0.3912(1) 0.36689(8) 0.0176(5) Uani 1.00 d . . .
C13 C 0.0650(1) 0.3128(1) 0.32801(8) 0.0147(4) Uani 1.00 d . . .
C14 C 0.1081(1) 0.2952(1) 0.27120(8) 0.0157(4) Uani 1.00 d . . .
C15 C 0.1799(1) 0.3529(1) 0.25513(8) 0.0161(5) Uani 1.00 d . . .
C16 C -0.0146(1) 0.2561(1) 0.34950(8) 0.0153(4) Uani 1.00 d . . .
C17 C -0.0971(1) 0.1052(2) 0.3647(1) 0.0287(6) Uani 1.00 d . . .
C18 C 0.0525(1) 0.0946(1) 0.31954(8) 0.0144(4) Uani 1.00 d . . .
C19 C 0.0340(1) 0.0326(1) 0.26787(8) 0.0154(4) Uani 1.00 d . . .
C20 C 0.0997(1) -0.0285(1) 0.24561(8) 0.0150(4) Uani 1.00 d . . .
C21 C 0.1833(1) -0.0314(1) 0.27643(8) 0.0145(4) Uani 1.00 d . . .
C22 C 0.2010(1) 0.0290(1) 0.32912(8) 0.0168(5) Uani 1.00 d . . .
C23 C 0.1359(1) 0.0931(1) 0.35034(8) 0.0160(5) Uani 1.00 d . . .
C24 C 0.2515(1) -0.1043(1) 0.25468(9) 0.0169(5) Uani 1.00 d . . .
C25 C 0.3252(1) -0.1786(1) 0.16443(10) 0.0303(6) Uani 1.00 d . . .
C26 C 0.2628(1) -0.0101(1) 0.15574(8) 0.0151(4) Uani 1.00 d . . .
C27 C 0.2242(1) -0.0119(1) 0.09413(8) 0.0174(5) Uani 1.00 d . . .
C28 C 0.2200(1) 0.0743(1) 0.05871(8) 0.0181(5) Uani 1.00 d . . .
C29 C 0.2509(1) 0.1628(1) 0.08476(8) 0.0150(4) Uani 1.00 d . . .
C30 C 0.2886(1) 0.1641(1) 0.14697(8) 0.0168(5) Uani 1.00 d . . .
C31 C 0.2953(1) 0.0779(1) 0.18145(8) 0.0179(5) Uani 1.00 d . . .
C32 C 0.2445(1) 0.2538(1) 0.04574(9) 0.0179(5) Uani 1.00 d . . .
C33 C 0.2635(1) 0.4304(1) 0.05730(8) 0.0166(5) Uani 1.00 d . . .
C34 C 0.2027(1) 0.4641(1) 0.01080(8) 0.0189(5) Uani 1.00 d . . .
C35 C 0.2095(1) 0.5614(1) -0.00920(9) 0.0221(5) Uani 1.00 d . . .
C36 C 0.2737(1) 0.6237(1) 0.01701(9) 0.0230(5) Uani 1.00 d . . .
C37 C 0.3329(1) 0.5891(1) 0.06423(10) 0.0239(5) Uani 1.00 d . . .
C38 C 0.3277(1) 0.4913(1) 0.08449(9) 0.0208(5) Uani 1.00 d . . .
C39 C 0.5591(1) 0.1411(1) 0.06174(9) 0.0223(5) Uani 1.00 d . . .
C40 C -0.0392(1) 0.2355(1) 0.09030(8) 0.0201(5) Uani 1.00 d . . .
H1N H 0.4716 0.0051 0.3251 0.0247 Uiso 1.00 calc . . .
H2 H 0.5010 0.1397 0.2552 0.0206 Uiso 1.00 calc . . .
H3 H 0.4670 0.2976 0.2210 0.0204 Uiso 1.00 calc . . .
H5 H 0.3220 0.3436 0.3778 0.0208 Uiso 1.00 calc . . .
H6 H 0.3585 0.1859 0.4150 0.0202 Uiso 1.00 calc . . .
H7a H 0.4537 -0.0541 0.4229 0.0259 Uiso 1.00 calc . . .
H7b H 0.3709 0.0149 0.4276 0.0259 Uiso 1.00 calc . . .
H7c H 0.4655 0.0521 0.4503 0.0259 Uiso 1.00 calc . . .
H9a H 0.2266 0.6107 0.2793 0.0285 Uiso 1.00 calc . . .
H9b H 0.3299 0.6214 0.2746 0.0285 Uiso 1.00 calc . . .
H9c H 0.2721 0.5862 0.2154 0.0285 Uiso 1.00 calc . . .
H11 H 0.1853 0.5011 0.3783 0.0224 Uiso 1.00 calc . . .
H12 H 0.0626 0.4058 0.4048 0.0211 Uiso 1.00 calc . . .
H14 H 0.0880 0.2433 0.2434 0.0189 Uiso 1.00 calc . . .
H15 H 0.2079 0.3422 0.2154 0.0193 Uiso 1.00 calc . . .
H17a H -0.1469 0.1491 0.3640 0.0345 Uiso 1.00 calc . . .
H17b H -0.1105 0.0500 0.3377 0.0345 Uiso 1.00 calc . . .
H17c H -0.0850 0.0829 0.4074 0.0345 Uiso 1.00 calc . . .
H19 H -0.0243 0.0324 0.2477 0.0185 Uiso 1.00 calc . . .
H20 H 0.0875 -0.0688 0.2089 0.0180 Uiso 1.00 calc . . .
H22 H 0.2582 0.0265 0.3508 0.0202 Uiso 1.00 calc . . .
H23 H 0.1486 0.1356 0.3859 0.0193 Uiso 1.00 calc . . .
H25a H 0.3069 -0.1877 0.1206 0.0363 Uiso 1.00 calc . . .
H25b H 0.3155 -0.2382 0.1875 0.0363 Uiso 1.00 calc . . .
H25c H 0.3873 -0.1621 0.1672 0.0363 Uiso 1.00 calc . . .
H27 H 0.2010 -0.0719 0.0765 0.0209 Uiso 1.00 calc . . .
H28 H 0.1955 0.0730 0.0159 0.0217 Uiso 1.00 calc . . .
H30 H 0.3096 0.2245 0.1654 0.0202 Uiso 1.00 calc . . .
H31 H 0.3226 0.0785 0.2234 0.0215 Uiso 1.00 calc . . .
H34 H 0.1573 0.4217 -0.0070 0.0227 Uiso 1.00 calc . . .
H35 H 0.1689 0.5856 -0.0418 0.0266 Uiso 1.00 calc . . .
H36 H 0.2772 0.6903 0.0027 0.0276 Uiso 1.00 calc . . .
H37 H 0.3772 0.6320 0.0829 0.0288 Uiso 1.00 calc . . .
H38 H 0.3684 0.4669 0.1170 0.0250 Uiso 1.00 calc . . .

loop_
_atom_site_aniso_label
_atom_site_aniso_U_11
_atom_site_aniso_U_22
_atom_site_aniso_U_33
_atom_site_aniso_U_12
_atom_site_aniso_U_13
_atom_site_aniso_U_23
Cl1 0.0369(3) 0.0358(3) 0.0305(3) -0.0101(2) 0.0064(2) 0.0026(2)
Cl2 0.0333(3) 0.0480(4) 0.0318(3) 0.0063(3) 0.0099(2) -0.0122(3)
Cl3 0.0431(4) 0.0448(4) 0.0365(3) 0.0059(3) -0.0159(3) 0.0078(3)
Cl4 0.0364(3) 0.0277(3) 0.0239(2) -0.0042(2) 0.0007(2) -0.0055(2)
Cl5 0.0295(3) 0.0288(3) 0.0300(3) 0.0091(2) 0.0017(2) 0.0083(2)
Cl6 0.0375(3) 0.0300(3) 0.0308(3) -0.0133(2) 0.0029(2) -0.0001(2)
Cl7 0.0309(3) 0.0314(3) 0.0148(2) 0.0032(2) 0.0018(2) -0.0029(2)
Cl8 0.0265(3) 0.0269(3) 0.0218(2) 0.0050(2) 0.0104(2) 0.0036(2)
O1 0.0237(7) 0.0187(7) 0.0224(7) -0.0049(6) 0.0078(6) 0.0009(5)
O2 0.0222(7) 0.0204(7) 0.0155(6) 0.0053(6) 0.0069(5) 0.0018(5)
O3 0.0302(8) 0.0239(8) 0.0223(7) 0.0098(6) 0.0063(6) 0.0092(6)
O4 0.0382(8) 0.0222(7) 0.0127(6) 0.0020(6) 0.0014(6) 0.0022(5)
O5 0.0291(7) 0.0128(6) 0.0143(6) -0.0011(5) 0.0006(5) 0.0034(5)
N1 0.0262(9) 0.0200(8) 0.0160(8) 0.0050(7) 0.0053(7) 0.0030(6)
N2 0.0212(9) 0.0110(8) 0.0207(8) -0.0002(6) 0.0032(6) 0.0011(6)
N3 0.0173(8) 0.0166(8) 0.0168(8) 0.0000(6) 0.0049(6) 0.0005(6)
N4 0.0206(8) 0.0128(8) 0.0182(8) 0.0030(6) 0.0062(6) 0.0029(6)
C1 0.0152(9) 0.0164(9) 0.0154(9) 0.0006(7) -0.0004(7) 0.0007(7)
C2 0.0155(9) 0.0206(10) 0.0156(9) 0.0024(7) 0.0035(7) -0.0022(7)
C3 0.0175(9) 0.0211(10) 0.0125(8) -0.0022(7) 0.0023(7) 0.0003(7)
C4 0.0156(9) 0.0158(9) 0.0154(9) -0.0021(7) 0.0006(7) -0.0008(7)
C5 0.0179(9) 0.0196(9) 0.0146(9) 0.0015(7) 0.0030(7) -0.0030(7)
C6 0.0169(9) 0.0219(10) 0.0119(8) 0.0010(7) 0.0017(7) 0.0008(7)
C7 0.022(1) 0.023(1) 0.0197(9) 0.0007(8) 0.0019(8) 0.0064(8)
C8 0.0189(10) 0.0159(9) 0.0149(9) -0.0034(7) 0.0002(7) -0.0034(7)
C9 0.028(1) 0.0137(9) 0.030(1) 0.0001(8) 0.0039(9) 0.0013(8)
C10 0.0181(10) 0.0132(9) 0.0175(9) 0.0007(7) 0.0006(7) 0.0025(7)
C11 0.024(1) 0.0156(9) 0.0166(9) 0.0015(8) 0.0001(7) -0.0034(7)
C12 0.021(1) 0.0178(10) 0.0142(9) 0.0053(7) 0.0040(7) -0.0012(7)
C13 0.0180(9) 0.0130(9) 0.0131(8) 0.0035(7) 0.0009(7) 0.0036(7)
C14 0.0192(9) 0.0143(9) 0.0136(8) 0.0019(7) 0.0003(7) -0.0005(7)
C15 0.0197(10) 0.0163(9) 0.0125(8) 0.0036(7) 0.0039(7) 0.0016(7)
C16 0.0183(9) 0.0190(9) 0.0085(8) 0.0029(7) -0.0005(7) 0.0023(7)
C17 0.025(1) 0.028(1) 0.034(1) -0.0056(9) 0.0157(9) -0.0043(9)
C18 0.0174(9) 0.0132(9) 0.0128(8) -0.0009(7) 0.0045(7) 0.0045(7)
C19 0.0119(9) 0.0179(9) 0.0164(9) -0.0033(7) -0.0004(7) 0.0030(7)
C20 0.0180(9) 0.0123(9) 0.0148(8) -0.0029(7) 0.0021(7) 0.0008(7)
C21 0.0171(9) 0.0118(9) 0.0149(8) -0.0015(7) 0.0036(7) 0.0049(7)
C22 0.0182(10) 0.0177(9) 0.0142(9) -0.0008(7) -0.0024(7) 0.0047(7)
C23 0.0201(10) 0.0162(9) 0.0118(8) -0.0003(7) 0.0008(7) 0.0006(7)
C24 0.0158(9) 0.0160(9) 0.0190(9) -0.0008(7) 0.0025(7) 0.0013(7)
C25 0.040(1) 0.023(1) 0.028(1) 0.0126(9) 0.0152(10) 0.0054(9)
C26 0.0160(9) 0.0143(9) 0.0153(9) 0.0008(7) 0.0060(7) 0.0028(7)
C27 0.0183(10) 0.0165(9) 0.0176(9) -0.0001(7) 0.0038(7) -0.0016(7)
C28 0.0216(10) 0.0204(10) 0.0122(9) 0.0016(8) 0.0019(7) 0.0005(7)
C29 0.0150(9) 0.0163(9) 0.0141(8) 0.0005(7) 0.0049(7) 0.0026(7)
C30 0.0196(10) 0.0146(9) 0.0165(9) -0.0005(7) 0.0022(7) 0.0005(7)
C31 0.0192(10) 0.0209(10) 0.0136(9) -0.0025(8) 0.0014(7) 0.0026(7)
C32 0.0181(10) 0.0185(10) 0.0174(9) 0.0006(7) 0.0052(7) 0.0004(7)
C33 0.0209(10) 0.0135(9) 0.0157(9) 0.0010(7) 0.0065(7) 0.0025(7)
C34 0.023(1) 0.0194(10) 0.0145(9) 0.0018(8) 0.0032(7) 0.0006(7)
C35 0.028(1) 0.023(1) 0.0156(9) 0.0094(8) 0.0057(8) 0.0036(8)
C36 0.031(1) 0.0148(9) 0.024(1) 0.0039(8) 0.0140(9) 0.0028(8)
C37 0.026(1) 0.019(1) 0.027(1) -0.0026(8) 0.0090(9) -0.0024(8)
C38 0.020(1) 0.021(1) 0.0208(10) 0.0026(8) 0.0018(8) 0.0000(8)
C39 0.022(1) 0.026(1) 0.0193(9) 0.0012(8) 0.0025(8) -0.0006(8)
C40 0.0210(10) 0.023(1) 0.0163(9) -0.0001(8) 0.0033(7) 0.0002(7)

loop_
_geom_bond_atom_site_label_1
_geom_bond_atom_site_label_2
_geom_bond_distance
_geom_bond_site_symmetry_1
_geom_bond_site_symmetry_2
_geom_bond_publ_flag
CL1 C39 1.750(2) . . yes
CL2 C39 1.752(2) . . yes
CL3 C39 1.750(2) . . yes
CL4 C39 1.748(2) . . yes
CL5 C40 1.752(2) . . yes
CL6 C40 1.766(2) . . yes
CL7 C40 1.751(2) . . yes
CL8 C40 1.745(2) . . yes
O1 C8 1.230(2) . . yes
O2 C16 1.227(2) . . yes
O3 C24 1.222(2) . . yes
O4 C32 1.195(2) . . yes
O5 C32 1.363(2) . . yes
O5 C33 1.395(2) . . yes
N1 C1 1.363(2) . . yes
N1 C7 1.439(2) . . yes
N1 H1N 0.950 . . no
N2 C8 1.361(2) . . yes
N2 C9 1.463(2) . . yes
N2 C10 1.423(2) . . yes
N3 C16 1.355(2) . . yes
N3 C17 1.460(3) . . yes
N3 C18 1.434(2) . . yes
N4 C24 1.358(2) . . yes
N4 C25 1.455(3) . . yes
N4 C26 1.423(2) . . yes
C1 C2 1.406(3) . . yes
C1 C6 1.390(3) . . yes
C2 C3 1.367(3) . . yes
C2 H2 0.950 . . no
C3 C4 1.390(3) . . yes
C3 H3 0.950 . . no
C4 C5 1.388(3) . . yes
C4 C8 1.469(3) . . yes
C5 C6 1.387(3) . . yes
C5 H5 0.950 . . no
C6 H6 0.950 . . no
C7 H7a 0.950 . . no
C7 H7b 0.950 . . no
C7 H7c 0.950 . . no
C9 H9a 0.950 . . no
C9 H9b 0.950 . . no
C9 H9c 0.950 . . no
C10 C11 1.385(3) . . yes
C10 C15 1.383(2) . . yes
C11 C12 1.371(3) . . yes
C11 H11 0.950 . . no
C12 C13 1.391(2) . . yes
C12 H12 0.950 . . no
C13 C14 1.385(2) . . yes
C13 C16 1.493(3) . . yes
C14 C15 1.374(3) . . yes
C14 H14 0.950 . . no
C15 H15 0.950 . . no
C17 H17a 0.950 . . no
C17 H17b 0.950 . . no
C17 H17c 0.950 . . no
C18 C19 1.382(2) . . yes
C18 C23 1.376(3) . . yes
C19 C20 1.373(3) . . yes
C19 H19 0.950 . . no
C20 C21 1.380(3) . . yes
C20 H20 0.950 . . no
C21 C22 1.384(2) . . yes
C21 C24 1.496(3) . . yes
C22 C23 1.384(3) . . yes
C22 H22 0.950 . . no
C23 H23 0.950 . . no
C25 H25a 0.950 . . no
C25 H25b 0.950 . . no
C25 H25c 0.950 . . no
C26 C27 1.386(2) . . yes
C26 C31 1.384(3) . . yes
C27 C28 1.378(3) . . yes
C27 H27 0.950 . . no
C28 C29 1.385(3) . . yes
C28 H28 0.950 . . no
C29 C30 1.392(2) . . yes
C29 C32 1.475(3) . . yes
C30 C31 1.370(3) . . yes
C30 H30 0.950 . . no
C31 H31 0.950 . . no
C33 C34 1.378(3) . . yes
C33 C38 1.367(3) . . yes
C34 C35 1.384(3) . . yes
C34 H34 0.950 . . no
C35 C36 1.370(3) . . yes
C35 H35 0.950 . . no
C36 C37 1.378(3) . . yes
C36 H36 0.950 . . no
C37 C38 1.390(3) . . yes
C37 H37 0.950 . . no
C38 H38 0.950 . . no

loop_
_cod_related_entry_id
_cod_related_entry_database
_cod_related_entry_code
1 ChemSpider 30659924
